data_4501884
loop_
_publ_author_name
'Laurila, Elina'
'Oresmaa, Larisa'
'Niskanen, Mika'
'Hirva, Pipsa'
'Haukka, Matti'

_publ_section_title
;
 Metal&#x2212;Metal Interactions in Stacked Mononuclear and Dinuclear
 Rhodium 2,2&#x2032;-Biimidazole Carbonyl Complexes
;
_journal_issue 8
_journal_name_full 'Crystal Growth &amp; Design'
_journal_page_first 3775
_journal_paper_doi 10.1021/cg100606f
_journal_volume 10
_journal_year 2010
_chemical_formula_moiety 'C12 H10 Cl2 N4 O4 Rh2'
_chemical_formula_sum 'C12 H10 Cl2 N4 O4 Rh2'
_chemical_formula_weight 550.96
_chemical_name_systematic
;
 ?
;
_space_group_IT_number 14
_symmetry_cell_setting monoclinic
_symmetry_space_group_name_Hall '-P 2yn'
_symmetry_space_group_name_H-M 'P 1 21/n 1'
_atom_sites_solution_hydrogens geom
_atom_sites_solution_primary direct
_atom_sites_solution_secondary difmap
_audit_creation_method SHELXL-97
_cell_angle_alpha 90.00
_cell_angle_beta 98.581(2)
_cell_angle_gamma 90.00
_cell_formula_units_Z 8
_cell_length_a 14.4401(5)
_cell_length_b 16.6604(7)
_cell_length_c 14.9806(6)
_cell_measurement_reflns_used 9850
_cell_measurement_temperature 100(2)
_cell_measurement_theta_max 30.54
_cell_measurement_theta_min 2.20
_cell_volume 3563.7(2)
_computing_cell_refinement 'SAINT (Bruker AXS, 2009)'
_computing_data_collection 'APEX2 (Bruker AXS, 2009)'
_computing_data_reduction 'SAINT (Bruker AXS, 2009)'
_computing_molecular_graphics 'Diamond v.3.2c (Brandenburg, 2009)'
_computing_publication_material 'SHELXL-97 (Sheldrick, 2008)'
_computing_structure_refinement 'SHELXL-97 (Sheldrick, 2008)'
_computing_structure_solution 'SHELXS-97 (Sheldrick, 2008)'
_diffrn_ambient_temperature 100(2)
_diffrn_detector_area_resol_mean 16
_diffrn_measured_fraction_theta_full 0.995
_diffrn_measured_fraction_theta_max 0.995
_diffrn_measurement_device '62mm x 62mm CCD camera on \k-goniostat'
_diffrn_measurement_device_type 'Bruker KAPPA APEX II DUO CCD'
_diffrn_measurement_method '\f scans and \w scans with \k offset'
_diffrn_radiation_monochromator 'curved graphite crystal'
_diffrn_radiation_source 'fine-focus sealed tube'
_diffrn_radiation_type MoK\a
_diffrn_radiation_wavelength 0.71073
_diffrn_reflns_av_R_equivalents 0.0305
_diffrn_reflns_av_sigmaI/netI 0.0249
_diffrn_reflns_limit_h_max 18
_diffrn_reflns_limit_h_min -20
_diffrn_reflns_limit_k_max 23
_diffrn_reflns_limit_k_min -23
_diffrn_reflns_limit_l_max 21
_diffrn_reflns_limit_l_min -21
_diffrn_reflns_number 67957
_diffrn_reflns_theta_full 30.51
_diffrn_reflns_theta_max 30.51
_diffrn_reflns_theta_min 1.83
_exptl_absorpt_coefficient_mu 2.175
_exptl_absorpt_correction_T_max 0.8119
_exptl_absorpt_correction_T_min 0.7362
_exptl_absorpt_correction_type multi-scan
_exptl_absorpt_process_details 'SADABS (Sheldrick, 2008)'
_exptl_crystal_colour red
_exptl_crystal_density_diffrn 2.054
_exptl_crystal_density_method 'not measured'
_exptl_crystal_description block
_exptl_crystal_F_000 2128
_exptl_crystal_size_max 0.15
_exptl_crystal_size_mid 0.15
_exptl_crystal_size_min 0.10
_refine_diff_density_max 1.276
_refine_diff_density_min -1.216
_refine_diff_density_rms 0.097
_refine_ls_extinction_method none
_refine_ls_goodness_of_fit_ref 1.027
_refine_ls_hydrogen_treatment constr
_refine_ls_matrix_type full
_refine_ls_number_parameters 437
_refine_ls_number_reflns 10839
_refine_ls_number_restraints 0
_refine_ls_restrained_S_all 1.027
_refine_ls_R_factor_all 0.0348
_refine_ls_R_factor_gt 0.0219
_refine_ls_shift/su_max 0.002
_refine_ls_shift/su_mean 0.000
_refine_ls_structure_factor_coef Fsqd
_refine_ls_weighting_details 'calc w=1/[\s^2^(Fo^2^)+(0.0179P)^2^+3.2868P] where P=(Fo^2^+2Fc^2^)/3'
_refine_ls_weighting_scheme calc
_refine_ls_wR_factor_gt 0.0447
_refine_ls_wR_factor_ref 0.0487
_reflns_number_gt 8935
_reflns_number_total 10839
_reflns_threshold_expression >2sigma(I)
_cod_data_source_file cg100606f_si_002.cif
_cod_data_source_block 5
_cod_original_sg_symbol_H-M 'P 21/n'
_cod_database_code 4501884

loop_
_symmetry_equiv_pos_as_xyz
'x, y, z'
'-x+1/2, y+1/2, -z+1/2'
'-x, -y, -z'
'x-1/2, -y-1/2, z-1/2'

loop_
_atom_site_label
_atom_site_type_symbol
_atom_site_fract_x
_atom_site_fract_y
_atom_site_fract_z
_atom_site_U_iso_or_equiv
_atom_site_adp_type
_atom_site_occupancy
_atom_site_symmetry_multiplicity
_atom_site_calc_flag
_atom_site_refinement_flags
Rh1 Rh 0.875019(10) -0.066413(9) 0.761756(10) 0.01611(3) Uani 1 1 d .
Rh2 Rh 0.678924(10) 0.030092(9) 0.744263(10) 0.01650(3) Uani 1 1 d .
Cl1 Cl 0.86011(3) -0.09953(3) 0.91262(3) 0.02192(10) Uani 1 1 d .
Cl2 Cl 0.60999(4) -0.04220(3) 0.61698(3) 0.02392(10) Uani 1 1 d .
O1 O 0.81657(12) -0.23501(10) 0.71787(12) 0.0338(4) Uani 1 1 d .
O2 O 0.88675(13) -0.03180(10) 0.56813(10) 0.0346(4) Uani 1 1 d .
O3 O 0.59095(12) -0.07915(10) 0.86515(11) 0.0341(4) Uani 1 1 d .
O4 O 0.74658(11) 0.12994(10) 0.90620(10) 0.0267(3) Uani 1 1 d .
N1 N 0.92060(11) 0.04902(10) 0.80513(10) 0.0167(3) Uani 1 1 d .
N2 N 0.93052(11) 0.18045(10) 0.82195(11) 0.0185(3) Uani 1 1 d .
N3 N 0.74845(11) 0.10172(10) 0.65932(11) 0.0169(3) Uani 1 1 d .
N4 N 0.86349(12) 0.16710(11) 0.60965(11) 0.0233(4) Uani 1 1 d .
C1 C 0.83850(14) -0.17044(13) 0.73166(14) 0.0226(4) Uani 1 1 d .
C2 C 0.88271(15) -0.04477(13) 0.64178(14) 0.0236(4) Uani 1 1 d .
C3 C 0.62295(14) -0.03703(13) 0.81829(15) 0.0237(4) Uani 1 1 d .
C4 C 0.72212(13) 0.09192(12) 0.84444(13) 0.0195(4) Uani 1 1 d .
C5 C 0.97568(13) 0.06604(13) 0.88619(13) 0.0195(4) Uani 1 1 d .
H5 H 1.0046 0.0274 0.9280 0.023 Uiso 1 1 calc R
C6 C 0.98205(14) 0.14661(13) 0.89675(13) 0.0207(4) Uani 1 1 d .
H6 H 1.0159 0.1745 0.9466 0.025 Uiso 1 1 calc R
C7 C 0.91194(16) 0.26638(13) 0.81034(16) 0.0282(5) Uani 1 1 d .
H7A H 0.8846 0.2867 0.8620 0.042 Uiso 1 1 calc R
H7B H 0.8681 0.2753 0.7547 0.042 Uiso 1 1 calc R
H7C H 0.9707 0.2947 0.8065 0.042 Uiso 1 1 calc R
C8 C 0.89437(13) 0.11962(12) 0.76754(12) 0.0165(4) Uani 1 1 d .
C9 C 0.83538(13) 0.13042(12) 0.68115(13) 0.0176(4) Uani 1 1 d .
C10 C 0.95710(16) 0.20066(17) 0.60643(15) 0.0342(6) Uani 1 1 d .
H10A H 0.9555 0.2589 0.6149 0.051 Uiso 1 1 calc R
H10B H 0.9761 0.1887 0.5477 0.051 Uiso 1 1 calc R
H10C H 1.0021 0.1767 0.6545 0.051 Uiso 1 1 calc R
C11 C 0.79133(15) 0.16194(14) 0.53876(14) 0.0260(5) Uani 1 1 d .
H11 H 0.7907 0.1826 0.4796 0.031 Uiso 1 1 calc R
C12 C 0.72134(14) 0.12165(13) 0.57004(14) 0.0222(4) Uani 1 1 d .
H12 H 0.6624 0.1090 0.5356 0.027 Uiso 1 1 calc R
Rh1B Rh 0.183715(10) 0.287025(10) 0.650943(11) 0.01935(4) Uani 1 1 d .
Rh2B Rh 0.410674(11) 0.350077(10) 0.742656(10) 0.01831(4) Uani 1 1 d .
Cl1B Cl 0.13482(4) 0.36124(3) 0.76884(4) 0.02911(11) Uani 1 1 d .
Cl2B Cl 0.46245(4) 0.28285(3) 0.87913(3) 0.02899(12) Uani 1 1 d .
O1B O 0.09243(12) 0.40813(11) 0.51994(11) 0.0348(4) Uani 1 1 d .
O2B O 0.23408(13) 0.19140(11) 0.49655(11) 0.0354(4) Uani 1 1 d .
O3B O 0.37009(14) 0.49865(12) 0.84170(14) 0.0469(5) Uani 1 1 d .
O4B O 0.34453(13) 0.43781(11) 0.57199(11) 0.0364(4) Uani 1 1 d .
N1B N 0.23926(12) 0.20207(11) 0.74659(11) 0.0206(3) Uani 1 1 d .
N2B N 0.33445(12) 0.11418(11) 0.82221(11) 0.0227(4) Uani 1 1 d .
N3B N 0.43181(11) 0.24296(10) 0.67574(10) 0.0167(3) Uani 1 1 d .
N4B N 0.40920(11) 0.11804(10) 0.62938(11) 0.0185(3) Uani 1 1 d .
C1B C 0.12759(15) 0.36192(14) 0.56898(15) 0.0259(5) Uani 1 1 d .
C2B C 0.21539(15) 0.22696(13) 0.55595(15) 0.0247(4) Uani 1 1 d .
C3B C 0.38621(16) 0.44224(15) 0.80456(16) 0.0301(5) Uani 1 1 d .
C4B C 0.36950(14) 0.40291(13) 0.63573(15) 0.0249(4) Uani 1 1 d .
C5B C 0.20082(16) 0.17688(15) 0.82043(15) 0.0285(5) Uani 1 1 d .
H5B H 0.1427 0.1945 0.8360 0.034 Uiso 1 1 calc R
C6B C 0.25898(16) 0.12293(15) 0.86745(15) 0.0297(5) Uani 1 1 d .
H6B H 0.2495 0.0962 0.9214 0.036 Uiso 1 1 calc R
C7B C 0.41877(16) 0.06739(15) 0.85078(15) 0.0303(5) Uani 1 1 d .
H7B1 H 0.4275 0.0606 0.9165 0.045 Uiso 1 1 calc R
H7B2 H 0.4730 0.0954 0.8334 0.045 Uiso 1 1 calc R
H7B3 H 0.4126 0.0146 0.8217 0.045 Uiso 1 1 calc R
C8B C 0.32023(13) 0.16303(12) 0.74985(13) 0.0180(4) Uani 1 1 d .
C9B C 0.38646(13) 0.17490(12) 0.68639(12) 0.0167(4) Uani 1 1 d .
C10B C 0.36903(15) 0.03735(13) 0.61635(15) 0.0245(4) Uani 1 1 d .
H10D H 0.3249 0.0285 0.6591 0.037 Uiso 1 1 calc R
H10E H 0.4193 -0.0026 0.6267 0.037 Uiso 1 1 calc R
H10F H 0.3361 0.0322 0.5545 0.037 Uiso 1 1 calc R
C11B C 0.47237(13) 0.15126(13) 0.58038(14) 0.0213(4) Uani 1 1 d .
H11B H 0.5010 0.1256 0.5349 0.026 Uiso 1 1 calc R
C12B C 0.48600(13) 0.22833(13) 0.60962(13) 0.0200(4) Uani 1 1 d .
H12B H 0.5266 0.2660 0.5877 0.024 Uiso 1 1 calc R

loop_
_atom_site_aniso_label
_atom_site_aniso_U_11
_atom_site_aniso_U_22
_atom_site_aniso_U_33
_atom_site_aniso_U_23
_atom_site_aniso_U_13
_atom_site_aniso_U_12
Rh1 0.01753(7) 0.01366(8) 0.01671(7) -0.00182(6) 0.00117(5) 0.00191(5)
Rh2 0.01685(7) 0.01317(8) 0.02009(7) 0.00088(6) 0.00476(5) -0.00050(5)
Cl1 0.0294(2) 0.0188(2) 0.0177(2) 0.00200(18) 0.00407(18) 0.00574(19)
Cl2 0.0279(2) 0.0183(3) 0.0247(2) -0.00163(19) 0.00126(19) -0.00587(19)
O1 0.0401(9) 0.0199(9) 0.0396(9) -0.0052(7) -0.0002(7) -0.0035(7)
O2 0.0518(11) 0.0306(10) 0.0221(8) -0.0004(7) 0.0084(7) 0.0051(8)
O3 0.0371(9) 0.0303(10) 0.0373(9) 0.0067(7) 0.0140(7) -0.0085(7)
O4 0.0339(8) 0.0246(9) 0.0225(7) -0.0010(6) 0.0070(6) -0.0007(7)
N1 0.0182(7) 0.0164(9) 0.0159(7) -0.0017(6) 0.0035(6) 0.0006(6)
N2 0.0209(8) 0.0152(8) 0.0202(8) -0.0018(7) 0.0058(6) -0.0037(6)
N3 0.0174(7) 0.0132(8) 0.0203(8) 0.0012(6) 0.0034(6) 0.0004(6)
N4 0.0236(8) 0.0255(10) 0.0210(8) 0.0046(7) 0.0039(7) -0.0062(7)
C1 0.0229(9) 0.0223(12) 0.0219(9) -0.0007(8) 0.0011(8) 0.0022(8)
C2 0.0281(10) 0.0173(11) 0.0249(10) -0.0051(8) 0.0021(8) 0.0030(8)
C3 0.0224(9) 0.0203(11) 0.0287(10) -0.0019(9) 0.0044(8) 0.0000(8)
C4 0.0207(9) 0.0161(10) 0.0231(9) 0.0036(8) 0.0082(8) 0.0009(7)
C5 0.0204(9) 0.0215(11) 0.0164(8) -0.0022(8) 0.0023(7) -0.0009(8)
C6 0.0206(9) 0.0236(11) 0.0181(9) -0.0055(8) 0.0041(7) -0.0041(8)
C7 0.0312(11) 0.0158(11) 0.0377(12) -0.0016(9) 0.0056(9) -0.0030(9)
C8 0.0160(8) 0.0164(10) 0.0179(8) -0.0007(7) 0.0048(7) -0.0027(7)
C9 0.0204(9) 0.0136(10) 0.0195(9) 0.0018(7) 0.0053(7) -0.0012(7)
C10 0.0300(11) 0.0481(16) 0.0249(11) 0.0065(10) 0.0057(9) -0.0171(11)
C11 0.0280(10) 0.0282(12) 0.0208(10) 0.0076(9) 0.0002(8) -0.0032(9)
C12 0.0219(9) 0.0205(11) 0.0232(10) 0.0037(8) -0.0003(8) 0.0009(8)
Rh1B 0.01624(7) 0.01904(8) 0.02318(8) -0.00151(6) 0.00429(6) 0.00077(6)
Rh2B 0.01941(7) 0.01704(8) 0.01902(7) -0.00212(6) 0.00462(6) -0.00276(6)
Cl1B 0.0300(3) 0.0247(3) 0.0352(3) -0.0068(2) 0.0133(2) 0.0038(2)
Cl2B 0.0408(3) 0.0294(3) 0.0165(2) -0.0009(2) 0.0034(2) -0.0072(2)
O1B 0.0371(9) 0.0349(10) 0.0313(8) 0.0008(7) 0.0018(7) 0.0157(8)
O2B 0.0476(10) 0.0318(10) 0.0256(8) -0.0050(7) 0.0016(7) 0.0128(8)
O3B 0.0529(12) 0.0355(11) 0.0541(12) -0.0190(9) 0.0141(9) 0.0034(9)
O4B 0.0429(10) 0.0290(10) 0.0340(9) 0.0070(7) -0.0052(7) -0.0096(8)
N1B 0.0206(8) 0.0201(9) 0.0229(8) -0.0003(7) 0.0086(7) -0.0019(7)
N2B 0.0284(9) 0.0192(9) 0.0208(8) 0.0029(7) 0.0044(7) -0.0027(7)
N3B 0.0177(7) 0.0163(9) 0.0163(7) 0.0009(6) 0.0030(6) -0.0018(6)
N4B 0.0189(7) 0.0159(9) 0.0217(8) -0.0010(7) 0.0060(6) -0.0008(6)
C1B 0.0214(10) 0.0283(12) 0.0282(11) -0.0062(9) 0.0048(8) 0.0051(9)
C2B 0.0244(10) 0.0224(12) 0.0262(10) 0.0035(9) 0.0003(8) 0.0033(8)
C3B 0.0279(11) 0.0308(13) 0.0324(12) -0.0055(10) 0.0077(9) -0.0023(9)
C4B 0.0225(10) 0.0190(11) 0.0328(11) -0.0047(9) 0.0029(8) -0.0076(8)
C5B 0.0292(11) 0.0296(13) 0.0306(11) 0.0021(10) 0.0173(9) -0.0044(9)
C6B 0.0370(12) 0.0296(13) 0.0251(10) 0.0049(9) 0.0133(9) -0.0082(10)
C7B 0.0342(12) 0.0277(13) 0.0274(11) 0.0082(9) -0.0009(9) 0.0027(10)
C8B 0.0207(9) 0.0146(10) 0.0191(9) 0.0007(7) 0.0038(7) -0.0029(7)
C9B 0.0152(8) 0.0176(10) 0.0170(8) 0.0002(7) 0.0017(7) 0.0000(7)
C10B 0.0290(10) 0.0150(11) 0.0310(11) -0.0038(8) 0.0093(9) -0.0046(8)
C11B 0.0182(9) 0.0241(11) 0.0229(9) -0.0013(8) 0.0079(7) -0.0019(8)
C12B 0.0190(9) 0.0226(11) 0.0188(9) 0.0010(8) 0.0044(7) -0.0038(8)

loop_
_atom_type_symbol
_atom_type_description
_atom_type_scat_dispersion_real
_atom_type_scat_dispersion_imag
_atom_type_scat_source
C C 0.0033 0.0016 'International Tables Vol C Tables 4.2.6.8 and 6.1.1.4'
H H 0.0000 0.0000 'International Tables Vol C Tables 4.2.6.8 and 6.1.1.4'
N N 0.0061 0.0033 'International Tables Vol C Tables 4.2.6.8 and 6.1.1.4'
O O 0.0106 0.0060 'International Tables Vol C Tables 4.2.6.8 and 6.1.1.4'
Cl Cl 0.1484 0.1585 'International Tables Vol C Tables 4.2.6.8 and 6.1.1.4'
Rh Rh -1.1178 0.9187 'International Tables Vol C Tables 4.2.6.8 and 6.1.1.4'

loop_
_geom_angle_atom_site_label_1
_geom_angle_atom_site_label_2
_geom_angle_atom_site_label_3
_geom_angle
_geom_angle_site_symmetry_3
_geom_angle_publ_flag
C1 Rh1 C2 90.12(9) . yes
C1 Rh1 N1 175.95(8) . ?
C2 Rh1 N1 93.47(8) . ?
C1 Rh1 Cl1 87.19(7) . ?
C2 Rh1 Cl1 177.12(7) . ?
N1 Rh1 Cl1 89.25(4) . yes
C1 Rh1 Rh2 103.42(6) . ?
C2 Rh1 Rh2 90.18(7) . ?
N1 Rh1 Rh2 78.48(4) . ?
Cl1 Rh1 Rh2 89.425(13) . ?
C1 Rh1 Rh2B 80.74(6) 2_646 ?
C2 Rh1 Rh2B 82.78(7) 2_646 ?
N1 Rh1 Rh2B 97.83(4) 2_646 ?
Cl1 Rh1 Rh2B 97.804(13) 2_646 ?
Rh2 Rh1 Rh2B 171.879(6) 2_646 yes
C3 Rh2 C4 88.55(9) . ?
C3 Rh2 N3 176.81(8) . ?
C4 Rh2 N3 92.36(8) . ?
C3 Rh2 Cl2 90.38(7) . ?
C4 Rh2 Cl2 174.44(6) . ?
N3 Rh2 Cl2 89.00(5) . yes
C3 Rh2 Rh1 96.13(7) . ?
C4 Rh2 Rh1 91.48(6) . ?
N3 Rh2 Rh1 80.79(4) . ?
Cl2 Rh2 Rh1 94.061(14) . ?
C8 N1 C5 106.30(16) . ?
C8 N1 Rh1 128.27(13) . ?
C5 N1 Rh1 124.96(14) . ?
C8 N2 C6 107.31(17) . ?
C8 N2 C7 127.82(17) . ?
C6 N2 C7 124.58(17) . ?
C9 N3 C12 105.77(16) . ?
C9 N3 Rh2 124.73(13) . ?
C12 N3 Rh2 129.17(13) . ?
C9 N4 C11 107.59(17) . ?
C9 N4 C10 125.88(17) . ?
C11 N4 C10 126.37(18) . ?
O1 C1 Rh1 176.44(19) . ?
O2 C2 Rh1 179.5(2) . ?
O3 C3 Rh2 178.0(2) . ?
O4 C4 Rh2 178.46(18) . ?
C6 C5 N1 109.11(18) . ?
C6 C5 H5 125.4 . ?
N1 C5 H5 125.4 . ?
C5 C6 N2 107.06(17) . ?
C5 C6 H6 126.5 . ?
N2 C6 H6 126.5 . ?
N2 C7 H7A 109.5 . ?
N2 C7 H7B 109.5 . ?
H7A C7 H7B 109.5 . ?
N2 C7 H7C 109.5 . ?
H7A C7 H7C 109.5 . ?
H7B C7 H7C 109.5 . ?
N1 C8 N2 110.22(16) . ?
N1 C8 C9 125.30(18) . ?
N2 C8 C9 124.47(18) . ?
N3 C9 N4 110.54(17) . ?
N3 C9 C8 125.35(17) . ?
N4 C9 C8 123.99(17) . ?
N4 C10 H10A 109.5 . ?
N4 C10 H10B 109.5 . ?
H10A C10 H10B 109.5 . ?
N4 C10 H10C 109.5 . ?
H10A C10 H10C 109.5 . ?
H10B C10 H10C 109.5 . ?
C12 C11 N4 106.41(18) . ?
C12 C11 H11 126.8 . ?
N4 C11 H11 126.8 . ?
C11 C12 N3 109.69(18) . ?
C11 C12 H12 125.2 . ?
N3 C12 H12 125.2 . ?
C1B Rh1B C2B 89.34(9) . yes
C1B Rh1B N1B 176.47(8) . ?
C2B Rh1B N1B 92.72(8) . ?
C1B Rh1B Cl1B 89.60(7) . ?
C2B Rh1B Cl1B 176.82(7) . ?
N1B Rh1B Cl1B 88.20(5) . yes
C1B Rh1B Rh2B 110.36(7) . ?
C2B Rh1B Rh2B 97.98(7) . ?
N1B Rh1B Rh2B 72.20(5) . ?
Cl1B Rh1B Rh2B 85.195(15) . ?
C4B Rh2B C3B 88.76(10) . ?
C4B Rh2B N3B 92.42(8) . ?
C3B Rh2B N3B 176.69(8) . ?
C4B Rh2B Cl2B 179.73(7) . ?
C3B Rh2B Cl2B 91.10(8) . ?
N3B Rh2B Cl2B 87.71(5) . ?
C4B Rh2B Rh1B 69.09(6) . ?
C3B Rh2B Rh1B 101.92(7) . ?
N3B Rh2B Rh1B 75.65(4) . ?
Cl2B Rh2B Rh1B 110.714(15) . ?
C8B N1B C5B 106.19(18) . ?
C8B N1B Rh1B 126.97(13) . ?
C5B N1B Rh1B 126.81(15) . ?
C8B N2B C6B 107.22(18) . ?
C8B N2B C7B 125.51(18) . ?
C6B N2B C7B 127.02(19) . ?
C9B N3B C12B 106.19(16) . ?
C9B N3B Rh2B 124.05(13) . ?
C12B N3B Rh2B 129.57(14) . ?
C9B N4B C11B 107.46(17) . ?
C9B N4B C10B 126.86(17) . ?
C11B N4B C10B 125.53(17) . ?
O1B C1B Rh1B 178.8(2) . ?
O2B C2B Rh1B 178.6(2) . ?
O3B C3B Rh2B 179.1(2) . ?
O4B C4B Rh2B 177.5(2) . ?
C6B C5B N1B 109.13(19) . ?
C6B C5B H5B 125.4 . ?
N1B C5B H5B 125.4 . ?
C5B C6B N2B 106.85(19) . ?
C5B C6B H6B 126.6 . ?
N2B C6B H6B 126.6 . ?
N2B C7B H7B1 109.5 . ?
N2B C7B H7B2 109.5 . ?
H7B1 C7B H7B2 109.5 . ?
N2B C7B H7B3 109.5 . ?
H7B1 C7B H7B3 109.5 . ?
H7B2 C7B H7B3 109.5 . ?
N1B C8B N2B 110.62(17) . ?
N1B C8B C9B 124.53(18) . ?
N2B C8B C9B 124.78(18) . ?
N3B C9B N4B 110.61(16) . ?
N3B C9B C8B 125.15(18) . ?
N4B C9B C8B 124.24(18) . ?
N4B C10B H10D 109.5 . ?
N4B C10B H10E 109.5 . ?
H10D C10B H10E 109.5 . ?
N4B C10B H10F 109.5 . ?
H10D C10B H10F 109.5 . ?
H10E C10B H10F 109.5 . ?
C12B C11B N4B 106.53(17) . ?
C12B C11B H11B 126.7 . ?
N4B C11B H11B 126.7 . ?
C11B C12B N3B 109.21(17) . ?
C11B C12B H12B 125.4 . ?
N3B C12B H12B 125.4 . ?

loop_
_geom_bond_atom_site_label_1
_geom_bond_atom_site_label_2
_geom_bond_distance
_geom_bond_site_symmetry_2
_geom_bond_publ_flag
Rh1 C1 1.848(2) . yes
Rh1 C2 1.853(2) . yes
Rh1 N1 2.1038(17) . yes
Rh1 Cl1 2.3672(5) . yes
Rh1 Rh2 3.2327(2) . yes
Rh1 Rh2B 3.4026(2) 2_646 yes
Rh2 C3 1.844(2) . ?
Rh2 C4 1.850(2) . ?
Rh2 N3 2.1054(16) . ?
Rh2 Cl2 2.3475(5) . ?
O1 C1 1.132(3) . ?
O2 C2 1.134(3) . ?
O3 C3 1.138(3) . ?
O4 C4 1.133(2) . ?
N1 C8 1.334(3) . ?
N1 C5 1.378(2) . ?
N2 C8 1.355(2) . ?
N2 C6 1.371(3) . ?
N2 C7 1.462(3) . yes
N3 C9 1.337(2) . ?
N3 C12 1.377(2) . ?
N4 C9 1.347(3) . ?
N4 C11 1.375(3) . yes
N4 C10 1.470(3) . ?
C5 C6 1.353(3) . ?
C5 H5 0.9500 . ?
C6 H6 0.9500 . ?
C7 H7A 0.9800 . ?
C7 H7B 0.9800 . ?
C7 H7C 0.9800 . ?
C8 C9 1.450(3) . ?
C10 H10A 0.9800 . ?
C10 H10B 0.9800 . ?
C10 H10C 0.9800 . ?
C11 C12 1.354(3) . ?
C11 H11 0.9500 . ?
C12 H12 0.9500 . ?
Rh1B C1B 1.851(2) . yes
Rh1B C2B 1.852(2) . yes
Rh1B N1B 2.0873(18) . yes
Rh1B Cl1B 2.3492(5) . yes
Rh1B Rh2B 3.5197(2) . yes
Rh2B C4B 1.847(2) . ?
Rh2B C3B 1.855(2) . ?
Rh2B N3B 2.0914(17) . ?
Rh2B Cl2B 2.3531(6) . ?
O1B C1B 1.131(3) . ?
O2B C2B 1.135(3) . ?
O3B C3B 1.134(3) . ?
O4B C4B 1.130(3) . ?
N1B C8B 1.332(3) . ?
N1B C5B 1.375(3) . ?
N2B C8B 1.347(3) . ?
N2B C6B 1.374(3) . ?
N2B C7B 1.455(3) . yes
N3B C9B 1.331(3) . ?
N3B C12B 1.373(2) . ?
N4B C9B 1.348(3) . ?
N4B C11B 1.370(2) . ?
N4B C10B 1.466(3) . yes
C5B C6B 1.354(3) . ?
C5B H5B 0.9500 . ?
C6B H6B 0.9500 . ?
C7B H7B1 0.9800 . ?
C7B H7B2 0.9800 . ?
C7B H7B3 0.9800 . ?
C8B C9B 1.459(3) . ?
C10B H10D 0.9800 . ?
C10B H10E 0.9800 . ?
C10B H10F 0.9800 . ?
C11B C12B 1.361(3) . ?
C11B H11B 0.9500 . ?
C12B H12B 0.9500 . ?
